data_1507593
loop_
_publ_author_name
'Yu, Feng'
'Hu, Haoxiang'
'Gu, Xiaodong'
'Ye, Jinxing'

_publ_section_title
;
 Asymmetric Michael Addition of Substituted Rhodanines to
 \a,\b-Unsaturated Ketones Catalyzed by Bulky Primary Amines.
;
_journal_issue 8
_journal_name_full 'Organic letters'
_journal_page_first 2038
_journal_page_last 2041
_journal_paper_doi 10.1021/ol300489q
_journal_volume 14
_journal_year 2012
_chemical_absolute_configuration ad
_chemical_formula_sum 'C22 H25 N O3 S2'
_chemical_formula_weight 415.55
_chemical_name_systematic
; 
 ? 
;
_space_group_IT_number 19
_symmetry_cell_setting orthorhombic
_symmetry_space_group_name_Hall 'P 2ac 2ab'
_symmetry_space_group_name_H-M 'P 21 21 21'
_atom_sites_solution_hydrogens geom
_atom_sites_solution_primary direct
_atom_sites_solution_secondary difmap
_audit_creation_method SHELXL-97
_cell_angle_alpha 90.00
_cell_angle_beta 90.00
_cell_angle_gamma 90.00
_cell_formula_units_Z 4
_cell_length_a 8.6356(6)
_cell_length_b 14.1494(10)
_cell_length_c 17.9588(13)
_cell_measurement_reflns_used 4367
_cell_measurement_temperature 293(2)
_cell_measurement_theta_max 43.989
_cell_measurement_theta_min 4.536
_cell_volume 2194.4(3)
_computing_cell_refinement 'Bruker SMART'
_computing_data_collection 'Bruker SMART'
_computing_data_reduction 'Bruker SHELXTL'
_computing_molecular_graphics 'Bruker SHELXTL'
_computing_publication_material 'Bruker SHELXTL'
_computing_structure_refinement 'SHELXL-97 (Sheldrick, 1997)'
_computing_structure_solution 'SHELXS-97 (Sheldrick, 1990)'
_diffrn_ambient_temperature 293(2)
_diffrn_measured_fraction_theta_full 1.000
_diffrn_measured_fraction_theta_max 1.000
_diffrn_measurement_device_type 'CCD area detector'
_diffrn_measurement_method 'phi and omega scans'
_diffrn_radiation_monochromator graphite
_diffrn_radiation_source 'fine-focus sealed tube'
_diffrn_radiation_type MoK\a
_diffrn_radiation_wavelength 0.71073
_diffrn_reflns_av_R_equivalents 0.0205
_diffrn_reflns_av_sigmaI/netI 0.0259
_diffrn_reflns_limit_h_max 10
_diffrn_reflns_limit_h_min -10
_diffrn_reflns_limit_k_max 17
_diffrn_reflns_limit_k_min -17
_diffrn_reflns_limit_l_max 16
_diffrn_reflns_limit_l_min -22
_diffrn_reflns_number 12075
_diffrn_reflns_theta_full 26.00
_diffrn_reflns_theta_max 26.00
_diffrn_reflns_theta_min 2.27
_exptl_absorpt_coefficient_mu 0.264
_exptl_absorpt_correction_T_max 1.00000
_exptl_absorpt_correction_T_min 0.74382
_exptl_absorpt_correction_type empirical
_exptl_absorpt_process_details sadabs
_exptl_crystal_colour green
_exptl_crystal_density_diffrn 1.258
_exptl_crystal_density_method 'not measured'
_exptl_crystal_description prismatic
_exptl_crystal_F_000 880
_exptl_crystal_size_max 0.368
_exptl_crystal_size_mid 0.311
_exptl_crystal_size_min 0.257
_refine_diff_density_max 0.187
_refine_diff_density_min -0.125
_refine_diff_density_rms 0.032
_refine_ls_abs_structure_details 'Flack H D (1983), Acta Cryst. A39, 876-881'
_refine_ls_abs_structure_Flack 0.02(7)
_refine_ls_extinction_method none
_refine_ls_goodness_of_fit_ref 1.026
_refine_ls_hydrogen_treatment mixed
_refine_ls_matrix_type full
_refine_ls_number_parameters 265
_refine_ls_number_reflns 4325
_refine_ls_number_restraints 1
_refine_ls_restrained_S_all 1.026
_refine_ls_R_factor_all 0.0460
_refine_ls_R_factor_gt 0.0388
_refine_ls_shift/su_max 0.020
_refine_ls_shift/su_mean 0.001
_refine_ls_structure_factor_coef Fsqd
_refine_ls_weighting_details 'calc w=1/[\s^2^(Fo^2^)+(0.0608P)^2^+0.1130P] where P=(Fo^2^+2Fc^2^)/3'
_refine_ls_weighting_scheme calc
_refine_ls_wR_factor_gt 0.0985
_refine_ls_wR_factor_ref 0.1036
_reflns_number_gt 3693
_reflns_number_total 4325
_reflns_threshold_expression >2sigma(I)
_cod_data_source_file ol300489q_si_002.cif
_cod_data_source_block cd211304
_cod_depositor_comments
;
The following automatic conversions were performed:

'_symmetry_cell_setting' value 'Orthorhombic' changed to
'orthorhombic' according to
/home/saulius/struct/CIF-dictionaries/cif_core.dic dictionary named
'cif_core.dic' version 2.4.1 from 2010-06-29.

Automatic conversion script
Id: cif_fix_values 1715 2011-07-08 13:25:40Z adriana 
;
_cod_original_sg_symbol_H-M P2(1)2(1)2(1)
_cod_database_code 1507593

loop_
_symmetry_equiv_pos_as_xyz
'x, y, z'
'-x+1/2, -y, z+1/2'
'-x, y+1/2, -z+1/2'
'x+1/2, -y+1/2, -z'

loop_
_atom_site_label
_atom_site_type_symbol
_atom_site_fract_x
_atom_site_fract_y
_atom_site_fract_z
_atom_site_U_iso_or_equiv
_atom_site_adp_type
_atom_site_occupancy
_atom_site_symmetry_multiplicity
_atom_site_calc_flag
_atom_site_refinement_flags
S1 S 0.31885(7) 0.41446(4) 0.84900(3) 0.06676(17) Uani 1 1 d .
S2 S 0.16667(9) 0.43639(6) 0.99429(4) 0.0900(2) Uani 1 1 d .
N1 N 0.5184(2) 0.56166(13) 0.68683(10) 0.0594(4) Uani 1 1 d .
O1 O 0.54565(19) 0.41513(10) 0.73601(9) 0.0709(4) Uani 1 1 d .
O2 O 0.1739(3) 0.63829(19) 1.01968(12) 0.0995(6) Uani 1 1 d D
O3 O 0.6509(2) 0.25060(11) 0.81182(12) 0.0813(5) Uani 1 1 d .
H3 H 0.6027 0.2975 0.7982 0.122 Uiso 1 1 calc R
C1 C 0.2553(2) 0.48576(18) 0.92143(13) 0.0648(6) Uani 1 1 d .
C2 C 0.2896(2) 0.58159(16) 0.90887(11) 0.0573(5) Uani 1 1 d .
C3 C 0.3798(2) 0.60059(13) 0.83817(11) 0.0518(4) Uani 1 1 d .
H3A H 0.3366 0.6573 0.8148 0.062 Uiso 1 1 calc R
C4 C 0.3467(2) 0.51516(13) 0.78602(11) 0.0543(5) Uani 1 1 d .
C5 C 0.4806(2) 0.49169(13) 0.73438(11) 0.0548(5) Uani 1 1 d .
C6 C 0.6504(2) 0.56965(15) 0.64127(11) 0.0579(5) Uani 1 1 d .
C7 C 0.6713(3) 0.65397(17) 0.60511(14) 0.0771(6) Uani 1 1 d .
H7 H 0.5972 0.7013 0.6095 0.093 Uiso 1 1 calc R
C8 C 0.8010(4) 0.6691(2) 0.56241(17) 0.0933(9) Uani 1 1 d .
H8 H 0.8134 0.7267 0.5381 0.112 Uiso 1 1 calc R
C9 C 0.9103(4) 0.6018(3) 0.55516(18) 0.0973(9) Uani 1 1 d .
H9 H 0.9984 0.6130 0.5267 0.117 Uiso 1 1 calc R
C10 C 0.8903(4) 0.5176(3) 0.58986(18) 0.1026(10) Uani 1 1 d .
H10 H 0.9646 0.4706 0.5843 0.123 Uiso 1 1 calc R
C11 C 0.7612(3) 0.5004(2) 0.63351(16) 0.0851(7) Uani 1 1 d .
H11 H 0.7494 0.4425 0.6574 0.102 Uiso 1 1 calc R
C12 C 0.5522(2) 0.61808(14) 0.85213(12) 0.0539(5) Uani 1 1 d .
C13 C 0.6211(3) 0.69809(19) 0.82334(15) 0.0778(7) Uani 1 1 d .
H13 H 0.5615 0.7422 0.7978 0.093 Uiso 1 1 calc R
C14 C 0.7770(3) 0.7131(3) 0.83209(18) 0.0971(9) Uani 1 1 d .
H14 H 0.8224 0.7674 0.8127 0.117 Uiso 1 1 calc R
C15 C 0.8644(3) 0.6496(3) 0.8686(2) 0.0988(10) Uani 1 1 d .
H15 H 0.9706 0.6592 0.8729 0.119 Uiso 1 1 calc R
C16 C 0.7992(3) 0.5719(3) 0.89913(18) 0.0938(9) Uani 1 1 d .
H16 H 0.8599 0.5292 0.9255 0.113 Uiso 1 1 calc R
C17 C 0.6417(3) 0.55591(18) 0.89105(14) 0.0716(6) Uani 1 1 d .
H17 H 0.5968 0.5026 0.9123 0.086 Uiso 1 1 calc R
C18 C 0.2499(3) 0.6533(2) 0.95664(15) 0.0746(7) Uani 1 1 d .
C19 C 0.2826(4) 0.7541(2) 0.94236(19) 0.0969(9) Uani 1 1 d .
H19A H 0.2573 0.7689 0.8916 0.145 Uiso 1 1 calc R
H19B H 0.3904 0.7664 0.9510 0.145 Uiso 1 1 calc R
H19C H 0.2213 0.7924 0.9752 0.145 Uiso 1 1 calc R
C20 C 0.1974(3) 0.52895(16) 0.74182(14) 0.0681(6) Uani 1 1 d .
H20A H 0.2093 0.5814 0.7084 0.102 Uiso 1 1 calc R
H20B H 0.1135 0.5413 0.7755 0.102 Uiso 1 1 calc R
H20C H 0.1756 0.4728 0.7137 0.102 Uiso 1 1 calc R
C21 C 0.7758(4) 0.2786(2) 0.85708(17) 0.0973(9) Uani 1 1 d .
H21A H 0.8110 0.2246 0.8858 0.117 Uiso 1 1 calc R
H21B H 0.7403 0.3264 0.8918 0.117 Uiso 1 1 calc R
C22 C 0.9019(4) 0.3152(3) 0.8155(3) 0.163(2) Uani 1 1 d .
H22A H 0.9459 0.2659 0.7855 0.245 Uiso 1 1 calc R
H22B H 0.9792 0.3392 0.8490 0.245 Uiso 1 1 calc R
H22C H 0.8661 0.3654 0.7839 0.245 Uiso 1 1 calc R
H1 H 0.465(3) 0.6109(17) 0.6891(13) 0.063(7) Uiso 1 1 d .
H2 H 0.171(6) 0.5787(14) 1.026(2) 0.143(17) Uiso 1 1 d D

loop_
_atom_site_aniso_label
_atom_site_aniso_U_11
_atom_site_aniso_U_22
_atom_site_aniso_U_33
_atom_site_aniso_U_23
_atom_site_aniso_U_13
_atom_site_aniso_U_12
S1 0.0671(3) 0.0506(3) 0.0826(4) 0.0070(3) 0.0058(3) -0.0015(3)
S2 0.0774(4) 0.1024(5) 0.0901(4) 0.0267(4) 0.0199(3) 0.0058(4)
N1 0.0623(11) 0.0493(10) 0.0665(10) -0.0013(8) 0.0020(8) 0.0061(9)
O1 0.0829(10) 0.0487(8) 0.0810(10) -0.0019(8) 0.0069(8) 0.0124(8)
O2 0.0965(14) 0.1209(19) 0.0812(12) -0.0202(12) 0.0204(11) 0.0076(15)
O3 0.0686(11) 0.0560(9) 0.1194(14) 0.0031(9) -0.0141(9) -0.0047(8)
C1 0.0457(10) 0.0735(15) 0.0750(15) 0.0101(11) -0.0035(10) 0.0073(10)
C2 0.0432(10) 0.0633(12) 0.0653(12) -0.0011(10) -0.0045(8) 0.0053(9)
C3 0.0446(9) 0.0474(10) 0.0636(11) -0.0022(9) -0.0071(8) 0.0068(8)
C4 0.0515(11) 0.0463(10) 0.0651(11) 0.0002(9) -0.0059(9) -0.0007(9)
C5 0.0579(11) 0.0465(10) 0.0600(11) -0.0045(9) -0.0076(9) 0.0001(9)
C6 0.0602(11) 0.0581(12) 0.0553(11) -0.0107(9) -0.0032(9) -0.0013(9)
C7 0.0815(15) 0.0659(14) 0.0838(15) -0.0023(12) 0.0155(13) -0.0038(13)
C8 0.106(2) 0.0788(17) 0.0947(19) -0.0041(15) 0.0318(18) -0.0181(17)
C9 0.0846(19) 0.118(3) 0.0894(19) -0.0273(19) 0.0245(15) -0.0170(18)
C10 0.096(2) 0.115(3) 0.098(2) -0.0118(19) 0.0224(17) 0.0288(19)
C11 0.0888(17) 0.0813(17) 0.0852(17) -0.0009(14) 0.0231(15) 0.0198(14)
C12 0.0448(9) 0.0573(11) 0.0596(11) -0.0087(9) -0.0035(9) 0.0029(8)
C13 0.0632(13) 0.0794(16) 0.0908(17) 0.0078(14) -0.0151(12) -0.0150(12)
C14 0.0634(16) 0.117(2) 0.111(2) 0.0011(19) -0.0036(15) -0.0298(16)
C15 0.0455(12) 0.132(3) 0.119(2) -0.037(2) -0.0023(14) -0.0070(16)
C16 0.0646(15) 0.107(2) 0.109(2) -0.0275(18) -0.0316(15) 0.0285(17)
C17 0.0601(13) 0.0726(14) 0.0820(15) -0.0057(12) -0.0152(11) 0.0078(11)
C18 0.0581(13) 0.0913(17) 0.0745(15) -0.0173(13) -0.0034(11) 0.0065(12)
C19 0.101(2) 0.0781(17) 0.112(2) -0.0367(17) 0.0082(17) -0.0021(16)
C20 0.0571(12) 0.0661(13) 0.0811(14) -0.0036(11) -0.0152(11) -0.0037(10)
C21 0.123(2) 0.0779(17) 0.0910(19) -0.0040(15) -0.0233(18) 0.0037(17)
C22 0.079(2) 0.160(4) 0.251(6) 0.033(4) -0.023(3) -0.041(2)

loop_
_atom_type_symbol
_atom_type_description
_atom_type_scat_dispersion_real
_atom_type_scat_dispersion_imag
_atom_type_scat_source
C C 0.0033 0.0016 'International Tables Vol C Tables 4.2.6.8 and 6.1.1.4'
H H 0.0000 0.0000 'International Tables Vol C Tables 4.2.6.8 and 6.1.1.4'
N N 0.0061 0.0033 'International Tables Vol C Tables 4.2.6.8 and 6.1.1.4'
O O 0.0106 0.0060 'International Tables Vol C Tables 4.2.6.8 and 6.1.1.4'
S S 0.1246 0.1234 'International Tables Vol C Tables 4.2.6.8 and 6.1.1.4'

loop_
_geom_angle_atom_site_label_1
_geom_angle_atom_site_label_2
_geom_angle_atom_site_label_3
_geom_angle
C1 S1 C4 92.98(10)
C5 N1 C6 128.57(19)
C5 N1 H1 116.6(16)
C6 N1 H1 114.0(16)
C18 O2 H2 107(3)
C21 O3 H3 109.5
C2 C1 S2 128.75(19)
C2 C1 S1 111.96(17)
S2 C1 S1 119.29(15)
C18 C2 C1 124.0(2)
C18 C2 C3 121.5(2)
C1 C2 C3 114.47(19)
C2 C3 C12 113.09(16)
C2 C3 C4 105.81(16)
C12 C3 C4 113.78(16)
C2 C3 H3A 108.0
C12 C3 H3A 108.0
C4 C3 H3A 108.0
C5 C4 C20 110.67(18)
C5 C4 C3 113.44(16)
C20 C4 C3 111.66(16)
C5 C4 S1 107.84(13)
C20 C4 S1 107.99(15)
C3 C4 S1 104.86(13)
O1 C5 N1 123.7(2)
O1 C5 C4 122.00(19)
N1 C5 C4 114.25(17)
C7 C6 C11 118.7(2)
C7 C6 N1 116.9(2)
C11 C6 N1 124.4(2)
C6 C7 C8 120.5(3)
C6 C7 H7 119.7
C8 C7 H7 119.7
C9 C8 C7 121.0(3)
C9 C8 H8 119.5
C7 C8 H8 119.5
C8 C9 C10 119.2(3)
C8 C9 H9 120.4
C10 C9 H9 120.4
C9 C10 C11 121.2(3)
C9 C10 H10 119.4
C11 C10 H10 119.4
C6 C11 C10 119.5(3)
C6 C11 H11 120.3
C10 C11 H11 120.3
C17 C12 C13 118.5(2)
C17 C12 C3 122.1(2)
C13 C12 C3 119.42(19)
C14 C13 C12 120.5(3)
C14 C13 H13 119.8
C12 C13 H13 119.8
C15 C14 C13 120.2(3)
C15 C14 H14 119.9
C13 C14 H14 119.9
C14 C15 C16 120.5(2)
C14 C15 H15 119.7
C16 C15 H15 119.7
C15 C16 C17 119.9(3)
C15 C16 H16 120.0
C17 C16 H16 120.0
C12 C17 C16 120.3(3)
C12 C17 H17 119.9
C16 C17 H17 119.9
O2 C18 C2 122.7(3)
O2 C18 C19 113.4(2)
C2 C18 C19 123.9(2)
C18 C19 H19A 109.5
C18 C19 H19B 109.5
H19A C19 H19B 109.5
C18 C19 H19C 109.5
H19A C19 H19C 109.5
H19B C19 H19C 109.5
C4 C20 H20A 109.5
C4 C20 H20B 109.5
H20A C20 H20B 109.5
C4 C20 H20C 109.5
H20A C20 H20C 109.5
H20B C20 H20C 109.5
O3 C21 C22 112.8(3)
O3 C21 H21A 109.0
C22 C21 H21A 109.0
O3 C21 H21B 109.0
C22 C21 H21B 109.0
H21A C21 H21B 107.8
C21 C22 H22A 109.5
C21 C22 H22B 109.5
H22A C22 H22B 109.5
C21 C22 H22C 109.5
H22A C22 H22C 109.5
H22B C22 H22C 109.5

loop_
_geom_bond_atom_site_label_1
_geom_bond_atom_site_label_2
_geom_bond_distance
S1 C1 1.735(3)
S1 C4 1.835(2)
S2 C1 1.669(2)
N1 C5 1.348(3)
N1 C6 1.408(3)
N1 H1 0.84(2)
O1 C5 1.221(2)
O2 C18 1.326(3)
O2 H2 0.852(18)
O3 C21 1.408(3)
O3 H3 0.8200
C1 C2 1.406(3)
C2 C18 1.372(3)
C2 C3 1.514(3)
C3 C12 1.530(3)
C3 C4 1.556(3)
C3 H3A 0.9800
C4 C5 1.519(3)
C4 C20 1.527(3)
C6 C7 1.370(3)
C6 C11 1.376(3)
C7 C8 1.374(4)
C7 H7 0.9300
C8 C9 1.348(4)
C8 H8 0.9300
C9 C10 1.355(5)
C9 H9 0.9300
C10 C11 1.385(4)
C10 H10 0.9300
C11 H11 0.9300
C12 C17 1.363(3)
C12 C13 1.380(3)
C13 C14 1.372(4)
C13 H13 0.9300
C14 C15 1.344(5)
C14 H14 0.9300
C15 C16 1.351(5)
C15 H15 0.9300
C16 C17 1.387(4)
C16 H16 0.9300
C17 H17 0.9300
C18 C19 1.476(4)
C19 H19A 0.9600
C19 H19B 0.9600
C19 H19C 0.9600
C20 H20A 0.9600
C20 H20B 0.9600
C20 H20C 0.9600
C21 C22 1.419(5)
C21 H21A 0.9700
C21 H21B 0.9700
C22 H22A 0.9600
C22 H22B 0.9600
C22 H22C 0.9600

loop_
_geom_hbond_atom_site_label_D
_geom_hbond_atom_site_label_H
_geom_hbond_atom_site_label_A
_geom_hbond_distance_DH
_geom_hbond_distance_HA
_geom_hbond_distance_DA
_geom_hbond_angle_DHA
_geom_hbond_site_symmetry_A
N1 H1 O3 0.84(2) 2.22(2) 3.047(3) 173(2) 3_656
O2 H2 S2 0.852(18) 2.09(2) 2.894(3) 156(4) .
O3 H3 O1 0.82 2.06 2.846(2) 159.1 .

loop_
_geom_torsion_atom_site_label_1
_geom_torsion_atom_site_label_2
_geom_torsion_atom_site_label_3
_geom_torsion_atom_site_label_4
_geom_torsion
C4 S1 C1 C2 -14.98(16)
C4 S1 C1 S2 165.40(13)
S2 C1 C2 C18 -1.6(3)
S1 C1 C2 C18 178.79(17)
S2 C1 C2 C3 176.68(15)
S1 C1 C2 C3 -2.9(2)
C18 C2 C3 C12 76.5(2)
C1 C2 C3 C12 -101.9(2)
C18 C2 C3 C4 -158.32(19)
C1 C2 C3 C4 23.3(2)
C2 C3 C4 C5 -149.01(16)
C12 C3 C4 C5 -24.3(2)
C2 C3 C4 C20 85.1(2)
C12 C3 C4 C20 -150.14(19)
C2 C3 C4 S1 -31.59(16)
C12 C3 C4 S1 93.17(18)
C1 S1 C4 C5 148.40(14)
C1 S1 C4 C20 -91.96(16)
C1 S1 C4 C3 27.22(14)
C6 N1 C5 O1 -12.8(3)
C6 N1 C5 C4 168.11(19)
C20 C4 C5 O1 -114.4(2)
C3 C4 C5 O1 119.2(2)
S1 C4 C5 O1 3.5(2)
C20 C4 C5 N1 64.8(2)
C3 C4 C5 N1 -61.6(2)
S1 C4 C5 N1 -177.32(14)
C5 N1 C6 C7 -171.7(2)
C5 N1 C6 C11 5.5(4)
C11 C6 C7 C8 -0.5(4)
N1 C6 C7 C8 176.9(2)
C6 C7 C8 C9 -0.1(5)
C7 C8 C9 C10 0.9(5)
C8 C9 C10 C11 -1.2(5)
C7 C6 C11 C10 0.2(4)
N1 C6 C11 C10 -176.9(3)
C9 C10 C11 C6 0.6(5)
C2 C3 C12 C17 53.7(3)
C4 C3 C12 C17 -67.0(3)
C2 C3 C12 C13 -127.7(2)
C4 C3 C12 C13 111.6(2)
C17 C12 C13 C14 1.8(4)
C3 C12 C13 C14 -176.9(2)
C12 C13 C14 C15 0.3(5)
C13 C14 C15 C16 -2.1(5)
C14 C15 C16 C17 1.8(5)
C13 C12 C17 C16 -2.0(4)
C3 C12 C17 C16 176.6(2)
C15 C16 C17 C12 0.3(4)
C1 C2 C18 O2 -0.3(4)
C3 C2 C18 O2 -178.5(2)
C1 C2 C18 C19 -178.4(2)
C3 C2 C18 C19 3.4(4)

loop_
_cod_related_entry_id
_cod_related_entry_database
_cod_related_entry_code
1 ChemSpider 30651851
